data_7208505
loop_
_publ_author_name
'Dalapati, Sasanka'
'Alam, Md. Akhtarul'
'Jana, Sankar'
'Guchhait, Nikhil'

_publ_section_title
;
 Reduced Schiff-base assisted novel dihydrogenphosphate--water polymer
;
_journal_issue 18
_journal_name_full CrystEngComm
_journal_page_first 6029
_journal_paper_doi 10.1039/c2ce25502b
_journal_volume 14
_journal_year 2012
_chemical_formula_moiety 'C13 H13 N3 O2, C16 H36 N, H2 O4 P, H2 O'
_chemical_formula_sum 'C29 H53 N4 O7 P'
_chemical_formula_weight 600.72
_chemical_name_systematic
;
?
;
_space_group_IT_number 14
_symmetry_cell_setting monoclinic
_symmetry_space_group_name_Hall '-P 2yn'
_symmetry_space_group_name_H-M 'P 1 21/n 1'
_atom_sites_solution_hydrogens geom
_atom_sites_solution_primary direct
_atom_sites_solution_secondary difmap
_audit_creation_method SHELXL-97
_cell_angle_alpha 90.00
_cell_angle_beta 98.880(2)
_cell_angle_gamma 90.00
_cell_formula_units_Z 4
_cell_length_a 9.7398(15)
_cell_length_b 14.884(2)
_cell_length_c 23.545(4)
_cell_measurement_temperature 293(2)
_cell_measurement_theta_max 26.48
_cell_measurement_theta_min 1.62
_cell_volume 3372.3(9)
_computing_structure_refinement 'SHELXL-97 (Sheldrick, 1997)'
_diffrn_ambient_temperature 293(2)
_diffrn_measured_fraction_theta_full 0.916
_diffrn_measured_fraction_theta_max 0.916
_diffrn_radiation_monochromator graphite
_diffrn_radiation_source 'fine-focus sealed tube'
_diffrn_radiation_type MoK\a
_diffrn_radiation_wavelength 0.71073
_diffrn_reflns_av_R_equivalents 0.0316
_diffrn_reflns_av_sigmaI/netI 0.0343
_diffrn_reflns_limit_h_max 11
_diffrn_reflns_limit_h_min -12
_diffrn_reflns_limit_k_max 18
_diffrn_reflns_limit_k_min -18
_diffrn_reflns_limit_l_max 29
_diffrn_reflns_limit_l_min -25
_diffrn_reflns_number 23482
_diffrn_reflns_theta_full 26.48
_diffrn_reflns_theta_max 26.48
_diffrn_reflns_theta_min 1.62
_exptl_absorpt_coefficient_mu 0.128
_exptl_absorpt_correction_T_max 0.995
_exptl_absorpt_correction_T_min 0.988
_exptl_absorpt_correction_type empirical
_exptl_crystal_density_diffrn 1.181
_exptl_crystal_density_method 'not measured'
_exptl_crystal_F_000 1300
_exptl_crystal_size_max 0.12
_exptl_crystal_size_mid 0.08
_exptl_crystal_size_min 0.04
_refine_diff_density_max 0.613
_refine_diff_density_min -0.416
_refine_diff_density_rms 0.040
_refine_ls_extinction_method none
_refine_ls_goodness_of_fit_ref 1.004
_refine_ls_hydrogen_treatment mixed
_refine_ls_matrix_type full
_refine_ls_number_parameters 386
_refine_ls_number_reflns 6400
_refine_ls_number_restraints 0
_refine_ls_restrained_S_all 1.004
_refine_ls_R_factor_all 0.1177
_refine_ls_R_factor_gt 0.0676
_refine_ls_shift/su_max 0.001
_refine_ls_shift/su_mean 0.000
_refine_ls_structure_factor_coef Fsqd
_refine_ls_weighting_details 'calc w=1/[\s^2^(Fo^2^)+(0.0896P)^2^+2.2371P] where P=(Fo^2^+2Fc^2^)/3'
_refine_ls_weighting_scheme calc
_refine_ls_wR_factor_gt 0.1780
_refine_ls_wR_factor_ref 0.2101
_reflns_number_gt 3731
_reflns_number_total 6400
_reflns_threshold_expression >2sigma(I)
_cod_data_source_file c2ce25502b.txt
_cod_data_source_block 2.H2PO4-
_cod_original_cell_volume 3372.4(9)
_cod_original_sg_symbol_H-M 'P 21/n'
_cod_database_code 7208505

loop_
_symmetry_equiv_pos_as_xyz
'x, y, z'
'-x+1/2, y+1/2, -z+1/2'
'-x, -y, -z'
'x-1/2, -y-1/2, z-1/2'

loop_
_atom_site_label
_atom_site_type_symbol
_atom_site_fract_x
_atom_site_fract_y
_atom_site_fract_z
_atom_site_U_iso_or_equiv
_atom_site_adp_type
_atom_site_occupancy
_atom_site_symmetry_multiplicity
_atom_site_calc_flag
_atom_site_refinement_flags
P1 P -0.21625(11) 0.98233(6) 0.98196(5) 0.0782(3) Uani 1 1 d .
N4 N 0.0604(2) 0.70876(14) 0.99920(10) 0.0493(6) Uani 1 1 d .
O7 O -0.3279(3) 1.04766(15) 0.96000(11) 0.0852(8) Uani 1 1 d .
H7 H -0.3822 1.0522 0.9832 0.128 Uiso 1 1 calc R
O5 O -0.1472(3) 1.00516(18) 1.04278(11) 0.0831(8) Uani 1 1 d .
O2 O -0.0245(4) 0.50165(18) 1.12297(12) 0.0938(9) Uani 1 1 d .
O1W O -0.5478(3) 0.86839(17) 0.96361(12) 0.0893(8) Uani 1 1 d .
H1W1 H -0.4645 0.8549 0.9774 0.107 Uiso 1 1 d R
H2W1 H -0.5455 0.9022 0.9347 0.107 Uiso 1 1 d R
N2 N 0.1368(4) 0.4744(3) 1.33202(18) 0.0806(10) Uani 1 1 d .
O6 O -0.1088(3) 0.9680(3) 0.94295(13) 0.1258(13) Uani 1 1 d .
N3 N -0.1346(5) 0.49900(18) 1.14289(15) 0.0805(9) Uani 1 1 d .
O1 O -0.2478(4) 0.5015(2) 1.11184(14) 0.1135(11) Uani 1 1 d .
N1 N -0.1073(5) 0.4727(3) 1.38017(16) 0.0836(10) Uani 1 1 d .
C21 C 0.0192(3) 0.77003(19) 1.04542(13) 0.0551(7) Uani 1 1 d .
H21A H 0.0933 0.8133 1.0559 0.066 Uiso 1 1 calc R
H21B H -0.0630 0.8033 1.0290 0.066 Uiso 1 1 calc R
C17 C -0.0530(3) 0.64117(18) 0.97893(14) 0.0546(8) Uani 1 1 d .
H17A H -0.0190 0.6006 0.9520 0.066 Uiso 1 1 calc R
H17B H -0.0695 0.6057 1.0118 0.066 Uiso 1 1 calc R
C5 C -0.0002(4) 0.4863(2) 1.23822(15) 0.0644(9) Uani 1 1 d .
H5 H 0.0800 0.4875 1.2213 0.077 Uiso 1 1 calc R
C29 C 0.0873(3) 0.77112(18) 0.95081(12) 0.0528(7) Uani 1 1 d .
H29A H 0.0021 0.8035 0.9374 0.063 Uiso 1 1 calc R
H29B H 0.1562 0.8150 0.9667 0.063 Uiso 1 1 calc R
C20 C -0.0103(3) 0.7247(2) 1.09971(13) 0.0611(8) Uani 1 1 d .
H20A H -0.0856 0.6820 1.0903 0.073 Uiso 1 1 calc R
H20B H 0.0714 0.6919 1.1173 0.073 Uiso 1 1 calc R
C28 C 0.1360(4) 0.7283(2) 0.89971(14) 0.0636(8) Uani 1 1 d .
H28A H 0.0671 0.6856 0.8821 0.076 Uiso 1 1 calc R
H28B H 0.2221 0.6961 0.9119 0.076 Uiso 1 1 calc R
C25 C 0.1891(3) 0.65417(19) 1.02187(14) 0.0561(8) Uani 1 1 d .
H25A H 0.1672 0.6153 1.0523 0.067 Uiso 1 1 calc R
H25B H 0.2108 0.6159 0.9911 0.067 Uiso 1 1 calc R
O4 O -0.2822(4) 0.88891(18) 0.9900(2) 0.1594(18) Uani 1 1 d .
C6 C 0.0102(4) 0.4792(2) 1.29733(15) 0.0636(9) Uani 1 1 d .
C1 C -0.1147(4) 0.4767(2) 1.32150(16) 0.0660(9) Uani 1 1 d .
C4 C -0.1285(4) 0.4917(2) 1.20412(15) 0.0667(9) Uani 1 1 d .
C24 C 0.3168(3) 0.7078(2) 1.04480(16) 0.0707(9) Uani 1 1 d .
H24A H 0.3006 0.7405 1.0788 0.085 Uiso 1 1 calc R
H24B H 0.3348 0.7512 1.0161 0.085 Uiso 1 1 calc R
C27 C 0.1589(4) 0.7999(2) 0.85653(14) 0.0703(9) Uani 1 1 d .
H27A H 0.0700 0.8261 0.8408 0.084 Uiso 1 1 calc R
H27B H 0.2162 0.8472 0.8762 0.084 Uiso 1 1 calc R
C16 C -0.1896(3) 0.6791(2) 0.95069(16) 0.0680(9) Uani 1 1 d .
H16A H -0.1760 0.7123 0.9165 0.082 Uiso 1 1 calc R
H16B H -0.2248 0.7205 0.9768 0.082 Uiso 1 1 calc R
C23 C 0.4422(4) 0.6475(3) 1.05989(19) 0.0824(11) Uani 1 1 d .
H23A H 0.4563 0.6135 1.0261 0.099 Uiso 1 1 calc R
H23B H 0.4247 0.6051 1.0892 0.099 Uiso 1 1 calc R
C8 C 0.2943(4) 0.5719(3) 1.28446(15) 0.0698(9) Uani 1 1 d .
C3 C -0.2498(4) 0.4902(2) 1.22718(18) 0.0780(11) Uani 1 1 d .
H3 H -0.3357 0.4941 1.2037 0.094 Uiso 1 1 calc R
C19 C -0.0492(5) 0.7928(3) 1.14121(16) 0.0858(11) Uani 1 1 d .
H19A H 0.0270 0.8349 1.1503 0.103 Uiso 1 1 calc R
H19B H -0.1293 0.8262 1.1227 0.103 Uiso 1 1 calc R
C7 C 0.2671(4) 0.4824(3) 1.31087(17) 0.0783(10) Uani 1 1 d .
H7A H 0.2712 0.4359 1.2823 0.094 Uiso 1 1 calc R
H7B H 0.3415 0.4709 1.3425 0.094 Uiso 1 1 calc R
C2 C -0.2410(4) 0.4830(2) 1.28580(18) 0.0779(10) Uani 1 1 d .
H2 H -0.3223 0.4823 1.3019 0.094 Uiso 1 1 calc R
C13 C 0.2530(4) 0.6520(3) 1.30593(18) 0.0850(11) Uani 1 1 d .
H13 H 0.2039 0.6515 1.3368 0.102 Uiso 1 1 calc R
C9 C 0.3675(5) 0.5758(4) 1.2389(2) 0.0982(13) Uani 1 1 d .
H9 H 0.3960 0.5229 1.2233 0.118 Uiso 1 1 calc R
C15 C -0.2950(4) 0.6047(3) 0.9342(2) 0.0900(12) Uani 1 1 d .
H15A H -0.2564 0.5613 0.9103 0.108 Uiso 1 1 calc R
H15B H -0.3120 0.5739 0.9688 0.108 Uiso 1 1 calc R
C18 C -0.0822(5) 0.7540(3) 1.19569(17) 0.1048(15) Uani 1 1 d .
H18A H -0.1070 0.8015 1.2198 0.157 Uiso 1 1 calc R
H18B H -0.0024 0.7228 1.2152 0.157 Uiso 1 1 calc R
H18C H -0.1585 0.7129 1.1873 0.157 Uiso 1 1 calc R
C26 C 0.2272(5) 0.7648(3) 0.80814(18) 0.1022(14) Uani 1 1 d .
H26A H 0.2389 0.8130 0.7822 0.153 Uiso 1 1 calc R
H26B H 0.1701 0.7188 0.7880 0.153 Uiso 1 1 calc R
H26C H 0.3165 0.7401 0.8233 0.153 Uiso 1 1 calc R
C22 C 0.5737(4) 0.7006(3) 1.0817(2) 0.1088(16) Uani 1 1 d .
H22A H 0.6506 0.6600 1.0905 0.163 Uiso 1 1 calc R
H22B H 0.5611 0.7331 1.1157 0.163 Uiso 1 1 calc R
H22C H 0.5922 0.7421 1.0526 0.163 Uiso 1 1 calc R
C12 C 0.2836(5) 0.7325(3) 1.2823(2) 0.1049(14) Uani 1 1 d .
H12 H 0.2545 0.7860 1.2970 0.126 Uiso 1 1 calc R
C14 C -0.4307(4) 0.6391(3) 0.9025(2) 0.1122(16) Uani 1 1 d .
H14A H -0.4934 0.5896 0.8929 0.168 Uiso 1 1 calc R
H14B H -0.4148 0.6686 0.8678 0.168 Uiso 1 1 calc R
H14C H -0.4707 0.6809 0.9264 0.168 Uiso 1 1 calc R
C11 C 0.3567(6) 0.7344(4) 1.2371(2) 0.1135(16) Uani 1 1 d .
H11 H 0.3770 0.7890 1.2210 0.136 Uiso 1 1 calc R
C10 C 0.3988(6) 0.6573(5) 1.2161(2) 0.1220(18) Uani 1 1 d .
H10 H 0.4499 0.6586 1.1858 0.146 Uiso 1 1 calc R
H1B H -0.022(4) 0.455(2) 1.3990(14) 0.057(10) Uiso 1 1 d .
H1A H -0.179(4) 0.464(2) 1.3891(16) 0.066(13) Uiso 1 1 d .
H5A H -0.052(3) 1.0160(16) 1.0488(10) 0.030(7) Uiso 1 1 d .
H2A H 0.136(4) 0.469(3) 1.3627(17) 0.076(14) Uiso 1 1 d .

loop_
_atom_site_aniso_label
_atom_site_aniso_U_11
_atom_site_aniso_U_22
_atom_site_aniso_U_33
_atom_site_aniso_U_23
_atom_site_aniso_U_13
_atom_site_aniso_U_12
P1 0.0844(7) 0.0564(5) 0.0910(8) -0.0132(5) 0.0045(6) 0.0045(5)
N4 0.0548(14) 0.0382(11) 0.0562(14) 0.0024(10) 0.0128(11) 0.0014(10)
O7 0.0977(19) 0.0609(14) 0.0954(19) 0.0016(13) 0.0104(15) 0.0102(13)
O5 0.088(2) 0.0889(18) 0.0724(17) -0.0075(13) 0.0122(15) 0.0075(15)
O2 0.137(3) 0.0720(17) 0.0750(18) -0.0097(13) 0.0251(19) -0.0014(17)
O1W 0.0774(17) 0.0778(17) 0.111(2) 0.0117(15) 0.0107(15) -0.0028(13)
N2 0.081(3) 0.096(2) 0.066(2) 0.0069(19) 0.016(2) 0.0029(18)
O6 0.097(2) 0.199(4) 0.0787(19) -0.054(2) 0.0039(17) 0.025(2)
N3 0.119(3) 0.0478(16) 0.071(2) -0.0094(14) 0.001(2) 0.0049(17)
O1 0.138(3) 0.105(2) 0.086(2) -0.0045(16) -0.020(2) 0.014(2)
N1 0.077(3) 0.096(3) 0.081(3) -0.0040(19) 0.024(2) -0.016(2)
C21 0.0631(19) 0.0437(15) 0.0597(18) -0.0052(13) 0.0133(15) 0.0003(14)
C17 0.0603(19) 0.0399(14) 0.0648(19) -0.0028(13) 0.0130(15) -0.0046(13)
C5 0.074(2) 0.0522(17) 0.069(2) -0.0052(15) 0.0172(18) 0.0032(16)
C29 0.0613(19) 0.0414(14) 0.0562(18) 0.0072(13) 0.0110(14) 0.0010(13)
C20 0.064(2) 0.0574(18) 0.063(2) 0.0019(15) 0.0132(16) 0.0010(15)
C28 0.077(2) 0.0543(17) 0.062(2) 0.0067(15) 0.0199(17) 0.0057(16)
C25 0.062(2) 0.0433(15) 0.0640(19) 0.0074(14) 0.0134(16) 0.0081(14)
O4 0.108(2) 0.0476(15) 0.304(5) 0.009(2) -0.026(3) 0.0017(16)
C6 0.073(2) 0.0488(17) 0.067(2) -0.0020(15) 0.0078(19) 0.0027(16)
C1 0.082(3) 0.0499(18) 0.070(2) -0.0052(15) 0.024(2) -0.0093(16)
C4 0.086(3) 0.0429(16) 0.069(2) -0.0091(15) 0.006(2) 0.0022(16)
C24 0.064(2) 0.0589(19) 0.088(2) 0.0142(17) 0.0102(18) 0.0030(16)
C27 0.086(2) 0.064(2) 0.064(2) 0.0060(16) 0.0179(18) 0.0007(18)
C16 0.064(2) 0.0550(18) 0.083(2) 0.0001(16) 0.0062(18) -0.0030(16)
C23 0.065(2) 0.084(3) 0.097(3) 0.017(2) 0.009(2) 0.0083(19)
C8 0.062(2) 0.083(2) 0.063(2) -0.0020(18) 0.0062(17) 0.0062(18)
C3 0.077(3) 0.068(2) 0.085(3) -0.0160(19) -0.003(2) 0.0009(19)
C19 0.120(3) 0.071(2) 0.073(2) -0.0085(19) 0.035(2) -0.005(2)
C7 0.075(3) 0.080(2) 0.079(2) -0.0018(19) 0.009(2) 0.019(2)
C2 0.066(2) 0.077(2) 0.092(3) -0.018(2) 0.018(2) -0.0109(19)
C13 0.084(3) 0.085(3) 0.088(3) -0.003(2) 0.020(2) 0.011(2)
C9 0.098(3) 0.114(4) 0.087(3) -0.014(3) 0.030(3) -0.004(3)
C15 0.073(3) 0.075(2) 0.119(3) -0.012(2) 0.004(2) -0.015(2)
C18 0.139(4) 0.113(3) 0.071(3) 0.000(2) 0.043(3) 0.006(3)
C26 0.135(4) 0.099(3) 0.085(3) 0.019(2) 0.055(3) 0.027(3)
C22 0.062(3) 0.116(3) 0.145(4) 0.038(3) 0.004(3) 0.000(2)
C12 0.112(4) 0.081(3) 0.118(4) 0.006(3) 0.006(3) 0.006(3)
C14 0.067(3) 0.121(4) 0.140(4) -0.007(3) -0.010(3) -0.010(3)
C11 0.119(4) 0.118(4) 0.099(4) 0.031(3) 0.004(3) -0.019(3)
C10 0.144(5) 0.149(5) 0.081(3) 0.003(3) 0.039(3) -0.026(4)

loop_
_atom_type_symbol
_atom_type_description
_atom_type_scat_dispersion_real
_atom_type_scat_dispersion_imag
_atom_type_scat_source
C C 0.0033 0.0016 'International Tables Vol C Tables 4.2.6.8 and 6.1.1.4'
H H 0.0000 0.0000 'International Tables Vol C Tables 4.2.6.8 and 6.1.1.4'
N N 0.0061 0.0033 'International Tables Vol C Tables 4.2.6.8 and 6.1.1.4'
O O 0.0106 0.0060 'International Tables Vol C Tables 4.2.6.8 and 6.1.1.4'
P P 0.1023 0.0942 'International Tables Vol C Tables 4.2.6.8 and 6.1.1.4'

loop_
_geom_angle_atom_site_label_1
_geom_angle_atom_site_label_2
_geom_angle_atom_site_label_3
_geom_angle
O7 P1 O6 114.72(19)
O7 P1 O5 111.91(15)
O6 P1 O5 110.87(17)
O7 P1 O4 109.42(17)
O6 P1 O4 106.6(2)
O5 P1 O4 102.5(2)
C17 N4 C25 106.1(2)
C17 N4 C21 111.3(2)
C25 N4 C21 111.3(2)
C17 N4 C29 111.7(2)
C25 N4 C29 111.2(2)
C21 N4 C29 105.3(2)
P1 O7 H7 109.5
P1 O5 H5A 117.8(16)
H1W1 O1W H2W1 107.7
C6 N2 C7 123.3(4)
C6 N2 H2A 117(3)
C7 N2 H2A 120(3)
O1 N3 O2 121.7(4)
O1 N3 C4 119.6(4)
O2 N3 C4 118.6(4)
C1 N1 H1B 114(2)
C1 N1 H1A 112(3)
H1B N1 H1A 128(4)
C20 C21 N4 116.3(2)
C20 C21 H21A 108.2
N4 C21 H21A 108.2
C20 C21 H21B 108.2
N4 C21 H21B 108.2
H21A C21 H21B 107.4
C16 C17 N4 116.3(2)
C16 C17 H17A 108.2
N4 C17 H17A 108.2
C16 C17 H17B 108.2
N4 C17 H17B 108.2
H17A C17 H17B 107.4
C4 C5 C6 120.6(4)
C4 C5 H5 119.7
C6 C5 H5 119.7
C28 C29 N4 116.9(2)
C28 C29 H29A 108.1
N4 C29 H29A 108.1
C28 C29 H29B 108.1
N4 C29 H29B 108.1
H29A C29 H29B 107.3
C19 C20 C21 110.5(3)
C19 C20 H20A 109.6
C21 C20 H20A 109.6
C19 C20 H20B 109.6
C21 C20 H20B 109.6
H20A C20 H20B 108.1
C29 C28 C27 109.7(3)
C29 C28 H28A 109.7
C27 C28 H28A 109.7
C29 C28 H28B 109.7
C27 C28 H28B 109.7
H28A C28 H28B 108.2
C24 C25 N4 115.7(2)
C24 C25 H25A 108.4
N4 C25 H25A 108.4
C24 C25 H25B 108.4
N4 C25 H25B 108.4
H25A C25 H25B 107.4
N2 C6 C5 121.5(4)
N2 C6 C1 120.4(3)
C5 C6 C1 118.1(3)
N1 C1 C2 121.2(4)
N1 C1 C6 119.2(4)
C2 C1 C6 119.4(3)
C3 C4 C5 121.7(4)
C3 C4 N3 119.5(4)
C5 C4 N3 118.8(4)
C25 C24 C23 111.2(3)
C25 C24 H24A 109.4
C23 C24 H24A 109.4
C25 C24 H24B 109.4
C23 C24 H24B 109.4
H24A C24 H24B 108.0
C26 C27 C28 113.2(3)
C26 C27 H27A 108.9
C28 C27 H27A 108.9
C26 C27 H27B 108.9
C28 C27 H27B 108.9
H27A C27 H27B 107.7
C17 C16 C15 110.8(3)
C17 C16 H16A 109.5
C15 C16 H16A 109.5
C17 C16 H16B 109.5
C15 C16 H16B 109.5
H16A C16 H16B 108.1
C24 C23 C22 112.2(3)
C24 C23 H23A 109.2
C22 C23 H23A 109.2
C24 C23 H23B 109.2
C22 C23 H23B 109.2
H23A C23 H23B 107.9
C13 C8 C9 117.6(4)
C13 C8 C7 122.1(3)
C9 C8 C7 120.2(4)
C4 C3 C2 118.3(4)
C4 C3 H3 120.9
C2 C3 H3 120.9
C18 C19 C20 114.3(3)
C18 C19 H19A 108.7
C20 C19 H19A 108.7
C18 C19 H19B 108.7
C20 C19 H19B 108.7
H19A C19 H19B 107.6
N2 C7 C8 115.9(3)
N2 C7 H7A 108.3
C8 C7 H7A 108.3
N2 C7 H7B 108.3
C8 C7 H7B 108.3
H7A C7 H7B 107.4
C3 C2 C1 121.9(4)
C3 C2 H2 119.0
C1 C2 H2 119.0
C8 C13 C12 120.8(4)
C8 C13 H13 119.6
C12 C13 H13 119.6
C10 C9 C8 120.9(5)
C10 C9 H9 119.6
C8 C9 H9 119.6
C14 C15 C16 112.7(3)
C14 C15 H15A 109.1
C16 C15 H15A 109.1
C14 C15 H15B 109.1
C16 C15 H15B 109.1
H15A C15 H15B 107.8
C19 C18 H18A 109.5
C19 C18 H18B 109.5
H18A C18 H18B 109.5
C19 C18 H18C 109.5
H18A C18 H18C 109.5
H18B C18 H18C 109.5
C27 C26 H26A 109.5
C27 C26 H26B 109.5
H26A C26 H26B 109.5
C27 C26 H26C 109.5
H26A C26 H26C 109.5
H26B C26 H26C 109.5
C23 C22 H22A 109.5
C23 C22 H22B 109.5
H22A C22 H22B 109.5
C23 C22 H22C 109.5
H22A C22 H22C 109.5
H22B C22 H22C 109.5
C11 C12 C13 120.3(5)
C11 C12 H12 119.9
C13 C12 H12 119.9
C15 C14 H14A 109.5
C15 C14 H14B 109.5
H14A C14 H14B 109.5
C15 C14 H14C 109.5
H14A C14 H14C 109.5
H14B C14 H14C 109.5
C10 C11 C12 119.6(5)
C10 C11 H11 120.2
C12 C11 H11 120.2
C11 C10 C9 120.8(5)
C11 C10 H10 119.6
C9 C10 H10 119.6

loop_
_geom_bond_atom_site_label_1
_geom_bond_atom_site_label_2
_geom_bond_distance
P1 O7 1.490(3)
P1 O6 1.510(3)
P1 O5 1.524(3)
P1 O4 1.555(3)
N4 C17 1.516(4)
N4 C25 1.519(4)
N4 C21 1.520(4)
N4 C29 1.523(3)
O7 H7 0.8200
O5 H5A 0.93(3)
O2 N3 1.235(4)
O1W H1W1 0.8500
O1W H2W1 0.8499
N2 C6 1.372(5)
N2 C7 1.438(5)
N2 H2A 0.73(4)
N3 O1 1.226(4)
N3 C4 1.438(5)
N1 C1 1.373(5)
N1 H1B 0.92(3)
N1 H1A 0.77(4)
C21 C20 1.512(4)
C21 H21A 0.9700
C21 H21B 0.9700
C17 C16 1.503(4)
C17 H17A 0.9700
C17 H17B 0.9700
C5 C4 1.379(5)
C5 C6 1.384(5)
C5 H5 0.9300
C29 C28 1.502(4)
C29 H29A 0.9700
C29 H29B 0.9700
C20 C19 1.497(5)
C20 H20A 0.9700
C20 H20B 0.9700
C28 C27 1.512(4)
C28 H28A 0.9700
C28 H28B 0.9700
C25 C24 1.506(4)
C25 H25A 0.9700
C25 H25B 0.9700
C6 C1 1.421(5)
C1 C2 1.382(5)
C4 C3 1.375(5)
C24 C23 1.514(5)
C24 H24A 0.9700
C24 H24B 0.9700
C27 C26 1.499(5)
C27 H27A 0.9700
C27 H27B 0.9700
C16 C15 1.519(5)
C16 H16A 0.9700
C16 H16B 0.9700
C23 C22 1.525(6)
C23 H23A 0.9700
C23 H23B 0.9700
C8 C13 1.379(5)
C8 C9 1.378(6)
C8 C7 1.510(5)
C3 C2 1.374(5)
C3 H3 0.9300
C19 C18 1.486(5)
C19 H19A 0.9700
C19 H19B 0.9700
C7 H7A 0.9700
C7 H7B 0.9700
C2 H2 0.9300
C13 C12 1.374(6)
C13 H13 0.9300
C9 C10 1.379(7)
C9 H9 0.9300
C15 C14 1.505(6)
C15 H15A 0.9700
C15 H15B 0.9700
C18 H18A 0.9600
C18 H18B 0.9600
C18 H18C 0.9600
C26 H26A 0.9600
C26 H26B 0.9600
C26 H26C 0.9600
C22 H22A 0.9600
C22 H22B 0.9600
C22 H22C 0.9600
C12 C11 1.369(7)
C12 H12 0.9300
C14 H14A 0.9600
C14 H14B 0.9600
C14 H14C 0.9600
C11 C10 1.339(7)
C11 H11 0.9300
C10 H10 0.9300
